data_9000604
loop_
_publ_author_name
'Guggenheim, S.'
'Bailey, S. W.'

_publ_section_title
;
 Refinement of the margarite structure in subgroup symmetry: correction,
 further refinement, and comments
;
_journal_name_full 'American Mineralogist'
_journal_page_first 186
_journal_page_last 187
_journal_volume 63
_journal_year 1978
_chemical_formula_sum 'Al4 Ca H2 O12 Si2'
_chemical_name_mineral Margarite
_space_group_IT_number 9
_symmetry_space_group_name_Hall 'C -2yc'
_symmetry_space_group_name_H-M 'C 1 c 1'
_cell_angle_alpha 90
_cell_angle_beta 95.5
_cell_angle_gamma 90
_cell_formula_units_Z 4
_cell_length_a 5.104
_cell_length_b 8.829
_cell_length_c 19.148
_cell_volume 858.898
_database_code_amcsd 0000615
_exptl_crystal_density_diffrn 3.079
_cod_original_formula_sum 'Ca Al4 Si2 O12 H2'
_cod_database_code 9000604

loop_
_space_group_symop_operation_xyz
x,y,z
1/2+x,1/2+y,z
x,-y,1/2+z
1/2+x,1/2-y,1/2+z

loop_
_atom_site_label
_atom_site_fract_x
_atom_site_fract_y
_atom_site_fract_z
_atom_site_occupancy
_atom_site_U_iso_or_equiv
_atom_site_type_symbol
_atom_site_attached_hydrogens
Ca 0.00000 0.09330 0.25000 1.00000 0.01013 Ca 0
Al1_1 0.74490 0.91770 0.99960 1.00000 0.00671 Al 0
Al2_1 0.24880 0.08580 -0.00030 1.00000 0.00557 Al 0
Si1 0.46230 0.92640 0.14220 0.50000 0.00583 Si 0
Al1_2 0.46230 0.92640 0.14220 0.50000 0.00583 Al 0
Si2 0.45440 0.25670 0.14450 0.50000 0.00279 Si 0
Al2_2 0.45440 0.25670 0.14450 0.50000 0.00279 Al 0
Si11 0.53360 0.07390 0.85510 0.50000 0.00747 Si 0
Al11 0.53360 0.07390 0.85510 0.50000 0.00747 Al 0
Si22 0.54670 0.74400 0.85760 0.50000 0.01127 Si 0
Al22 0.54670 0.74400 0.85760 0.50000 0.01127 Al 0
O1 0.96200 0.44450 0.05270 1.00000 0.00633 O 0
O2 0.39500 0.25440 0.05900 1.00000 0.00633 O 0
O-H1 0.44900 0.56960 0.05070 1.00000 0.00507 O 1
O3 0.36600 0.09740 0.17810 1.00000 0.01013 O 0
O4 0.26700 0.77820 0.16820 1.00000 0.00760 O 0
O5 0.28900 0.39240 0.17880 1.00000 0.00760 O 0
O11 0.04500 0.56140 0.94010 1.00000 0.00760 O 0
O22 0.61800 0.75020 0.94680 1.00000 0.00633 O 0
O-H11 0.54300 0.43960 0.94820 1.00000 0.01013 O 1
O33 0.63900 0.91720 0.82360 1.00000 0.00633 O 0
O44 0.71200 0.21490 0.83230 1.00000 0.00760 O 0
O55 0.73700 0.60620 0.82170 1.00000 0.00887 O 0

loop_
_cod_changelog_entry_id
_cod_changelog_entry_author
_cod_changelog_entry_date
_cod_changelog_entry_text
1
;cod-tools version 3.8.0
Id: cif_guess_AMCSD_atom_types 9574 2023-05-10 09:00:05Z saulius
;
2023-05-10T18:46:31+03:00
;Derived atom types and hydrogen counts
from atom names that follow the AMCSD naming convention
(Wat == water, O-H == hydroxyl).
;
2
;cod-tools version 3.10.1
Id: cif_fix_AMCSD_atom_labels 10224 2024-08-07 11:09:31Z saulius
;
2024-08-07T19:38:04+03:00
;Changed the following '_atom_site_label' values:
the first duplicated label 'Al1'  converted to 'Al1_1'
duplicated label 'Al1' at index 4 converted to 'Al1_2'
the first duplicated label 'Al2'  converted to 'Al2_1'
duplicated label 'Al2' at index 6 converted to 'Al2_2'
;

loop_
_cod_related_entry_id
_cod_related_entry_database
_cod_related_entry_code
1 AMCSD 0000615
